data_7157216
loop_
_publ_author_name
'Jia, Chuandong'
'Wang, Qi-Qiang'
'Begum, Rowshan Ara'
'Day, Victor W.'
'Bowman-James, Kristin'

_publ_section_title
;
 Chelate effects in sulfate binding by amide/urea-based ligands.
;
_journal_issue 25
_journal_name_full 'Organic &amp; biomolecular chemistry'
_journal_page_first 6953
_journal_page_last 6957
_journal_paper_doi 10.1039/c5ob00618j
_journal_volume 13
_journal_year 2015
_chemical_formula_sum 'C43 H97 N7 O6 S'
_chemical_formula_weight 840.33
_space_group_crystal_system monoclinic
_space_group_IT_number 4
_space_group_name_Hall 'P 2yb'
_space_group_name_H-M_alt 'P 1 21 1'
_atom_sites_solution_hydrogens geom
_audit_creation_method SHELXL-2013
_audit_update_record
;
2015-02-26 deposited with the CCDC.
2015-04-28 downloaded from the CCDC.
;
_cell_angle_alpha 90
_cell_angle_beta 100.5590(10)
_cell_angle_gamma 90
_cell_formula_units_Z 2
_cell_length_a 9.1475(3)
_cell_length_b 22.3413(7)
_cell_length_c 12.6753(4)
_cell_measurement_reflns_used 9823
_cell_measurement_temperature 100(2)
_cell_measurement_theta_max 69.29
_cell_measurement_theta_min 4.06
_cell_volume 2546.55(14)
_computing_cell_refinement 'Bruker SAINT'
_computing_data_collection 'Bruker APEX2'
_computing_data_reduction 'Bruker SAINT'
_computing_molecular_graphics 'Bruker SHELXTL'
_computing_publication_material 'Bruker SHELXTL'
_computing_structure_refinement 'SHELXL-2013 (Sheldrick, 2013)'
_computing_structure_solution 'Bruker SHELXTL'
_diffrn_ambient_temperature 100(2)
_diffrn_measured_fraction_theta_full 0.985
_diffrn_measured_fraction_theta_max 0.960
_diffrn_measurement_device_type 'Bruker APEX-II CCD'
_diffrn_measurement_method '\f and \w scans'
_diffrn_radiation_type CuK\a
_diffrn_radiation_wavelength 1.54178
_diffrn_reflns_av_R_equivalents 0.0197
_diffrn_reflns_av_unetI/netI 0.0325
_diffrn_reflns_Laue_measured_fraction_full 0.985
_diffrn_reflns_Laue_measured_fraction_max 0.960
_diffrn_reflns_limit_h_max 10
_diffrn_reflns_limit_h_min -9
_diffrn_reflns_limit_k_max 27
_diffrn_reflns_limit_k_min -26
_diffrn_reflns_limit_l_max 15
_diffrn_reflns_limit_l_min -12
_diffrn_reflns_number 21070
_diffrn_reflns_point_group_measured_fraction_full 0.877
_diffrn_reflns_point_group_measured_fraction_max 0.844
_diffrn_reflns_theta_full 66.000
_diffrn_reflns_theta_max 69.402
_diffrn_reflns_theta_min 3.547
_diffrn_source 'Bruker MicroStar microfocus rotating anode'
_exptl_absorpt_coefficient_mu 0.937
_exptl_absorpt_correction_T_max 1.000
_exptl_absorpt_correction_T_min 0.853
_exptl_absorpt_correction_type multi-scan
_exptl_crystal_colour colourless
_exptl_crystal_density_diffrn 1.096
_exptl_crystal_description Irregular
_exptl_crystal_F_000 936
_exptl_crystal_size_max 0.400
_exptl_crystal_size_mid 0.220
_exptl_crystal_size_min 0.070
_refine_diff_density_max 0.501
_refine_diff_density_min -0.215
_refine_diff_density_rms 0.036
_refine_ls_abs_structure_details
; 
 Flack x determined using 3278 quotients [(I+)-(I-)]/[(I+)+(I-)] 
 (Parsons and Flack (2004), Acta Cryst. A60, s61). 
;
_refine_ls_abs_structure_Flack 0.054(4)
_refine_ls_extinction_method none
_refine_ls_goodness_of_fit_ref 1.025
_refine_ls_hydrogen_treatment constr
_refine_ls_matrix_type full
_refine_ls_number_parameters 525
_refine_ls_number_reflns 8045
_refine_ls_number_restraints 1
_refine_ls_restrained_S_all 1.025
_refine_ls_R_factor_all 0.0308
_refine_ls_R_factor_gt 0.0306
_refine_ls_shift/su_max 0.000
_refine_ls_shift/su_mean 0.000
_refine_ls_structure_factor_coef Fsqd
_refine_ls_weighting_details 'w=1/[\s^2^(Fo^2^)+(0.0515P)^2^+0.3963P] where P=(Fo^2^+2Fc^2^)/3'
_refine_ls_weighting_scheme calc
_refine_ls_wR_factor_gt 0.0811
_refine_ls_wR_factor_ref 0.0813
_reflns_Friedel_coverage 0.711
_reflns_Friedel_fraction_full 0.763
_reflns_Friedel_fraction_max 0.722
_reflns_number_gt 7958
_reflns_number_total 8045
_reflns_threshold_expression 'I > 2\s(I)'
_cod_data_source_file c5ob00618j2.cif
_cod_data_source_block q66b
_cod_original_sg_symbol_H-M 'P 21'
_cod_database_code 7157216
_shelx_space_group_comment
; 
The symmetry employed for this shelxl refinement is uniquely defined 
by the following loop, which should always be used as a source of 
symmetry information in preference to the above space-group names. 
They are only intended as comments. 
;
_shelx_estimated_absorpt_t_min 0.706
_shelx_estimated_absorpt_t_max 0.937
_shelxl_version_number 2013-4

loop_
_space_group_symop_operation_xyz
'x, y, z'
'-x, y+1/2, -z'

loop_
_atom_site_label
_atom_site_type_symbol
_atom_site_fract_x
_atom_site_fract_y
_atom_site_fract_z
_atom_site_U_iso_or_equiv
_atom_site_adp_type
_atom_site_occupancy
_atom_site_site_symmetry_order
_atom_site_calc_flag
_atom_site_refinement_flags_posn
_atom_site_refinement_flags_adp
S S 0.09713(5) 0.75449(2) 0.28697(3) 0.01819(11) Uani 1 1 d . .
O11 O 0.15837(16) 0.70203(6) 0.23916(11) 0.0229(3) Uani 1 1 d . .
O12 O 0.04204(18) 0.79842(6) 0.20017(11) 0.0261(3) Uani 1 1 d . .
O13 O -0.02746(17) 0.73653(7) 0.33859(13) 0.0279(3) Uani 1 1 d . .
O14 O 0.21480(17) 0.78343(7) 0.36591(12) 0.0270(3) Uani 1 1 d . .
O1 O 0.03684(19) 0.72486(8) -0.15792(12) 0.0323(4) Uani 1 1 d . .
O2 O 0.0001(2) 0.48848(7) -0.37977(13) 0.0325(4) Uani 1 1 d . .
N1 N 0.1693(2) 0.54305(8) -0.06900(15) 0.0286(4) Uani 1 1 d . .
C2 C 0.1005(2) 0.59780(10) -0.03738(18) 0.0269(4) Uani 1 1 d . .
H2C H 0.0577 0.5897 0.0275 0.032 Uiso 1 1 calc R U
H2D H 0.0184 0.6099 -0.0956 0.032 Uiso 1 1 calc R U
C3 C 0.2128(2) 0.64900(10) -0.01413(17) 0.0270(4) Uani 1 1 d . .
H3C H 0.2937 0.6369 0.0450 0.032 Uiso 1 1 calc R U
H3D H 0.2574 0.6561 -0.0785 0.032 Uiso 1 1 calc R U
N4 N 0.1481(2) 0.70437(9) 0.01501(14) 0.0273(4) Uani 1 1 d . .
H4N H 0.1665 0.7166 0.0821 0.033 Uiso 1 1 calc R U
C5 C 0.0587(2) 0.73775(10) -0.06119(17) 0.0250(4) Uani 1 1 d . .
N6 N -0.0012(2) 0.78691(9) -0.02325(14) 0.0289(4) Uani 1 1 d . .
H6N H 0.0271 0.7973 0.0444 0.035 Uiso 1 1 calc R U
C7 C -0.1114(3) 0.82276(12) -0.09257(19) 0.0350(5) Uani 1 1 d . .
H7A H -0.1740 0.8434 -0.0479 0.042 Uiso 1 1 calc R U
H7B H -0.1767 0.7958 -0.1423 0.042 Uiso 1 1 calc R U
C8 C -0.0470(4) 0.86856(15) -0.1569(3) 0.0536(8) Uani 1 1 d . .
H8A H -0.1276 0.8896 -0.2041 0.080 Uiso 1 1 calc R U
H8B H 0.0170 0.8487 -0.2005 0.080 Uiso 1 1 calc R U
H8C H 0.0120 0.8974 -0.1085 0.080 Uiso 1 1 calc R U
C9 C 0.0564(2) 0.50220(10) -0.12608(17) 0.0267(4) Uani 1 1 d . .
H9A H -0.0105 0.5248 -0.1825 0.032 Uiso 1 1 calc R U
H9B H -0.0043 0.4866 -0.0751 0.032 Uiso 1 1 calc R U
C10 C 0.1234(3) 0.44973(10) -0.17755(19) 0.0288(5) Uani 1 1 d . .
H10A H 0.1999 0.4649 -0.2168 0.035 Uiso 1 1 calc R U
H10B H 0.1728 0.4223 -0.1206 0.035 Uiso 1 1 calc R U
N11 N 0.0120(2) 0.41699(8) -0.25088(15) 0.0278(4) Uani 1 1 d . .
H11N H -0.0233 0.3831 -0.2306 0.033 Uiso 1 1 calc R U
C12 C -0.0380(3) 0.43861(10) -0.35130(17) 0.0257(4) Uani 1 1 d . .
N13 N -0.1356(3) 0.40301(9) -0.41648(16) 0.0353(5) Uani 1 1 d . .
H13N H -0.1621 0.3686 -0.3921 0.042 Uiso 1 1 calc R U
C14 C -0.1968(3) 0.42066(12) -0.5252(2) 0.0384(6) Uani 1 1 d . .
H14A H -0.2247 0.4635 -0.5263 0.046 Uiso 1 1 calc R U
H14B H -0.2880 0.3972 -0.5514 0.046 Uiso 1 1 calc R U
C15 C -0.0869(3) 0.41087(13) -0.5992(2) 0.0445(6) Uani 1 1 d . .
H15A H -0.1335 0.4213 -0.6728 0.067 Uiso 1 1 calc R U
H15B H -0.0564 0.3688 -0.5964 0.067 Uiso 1 1 calc R U
H15C H 0.0006 0.4362 -0.5764 0.067 Uiso 1 1 calc R U
C16 C 0.2576(4) 0.51347(13) 0.0246(2) 0.0497(7) Uani 1 1 d . .
H16A H 0.3289 0.5421 0.0638 0.075 Uiso 1 1 calc R U
H16B H 0.3116 0.4796 0.0008 0.075 Uiso 1 1 calc R U
H16C H 0.1916 0.4989 0.0717 0.075 Uiso 1 1 calc R U
N21 N 0.43353(19) 0.27911(8) -0.21985(13) 0.0211(3) Uani 1 1 d . .
C21 C 0.3361(2) 0.32018(9) -0.29918(17) 0.0236(4) Uani 1 1 d . .
H21A H 0.2515 0.2965 -0.3379 0.028 Uiso 1 1 calc R U
H21B H 0.2948 0.3517 -0.2582 0.028 Uiso 1 1 calc R U
C22 C 0.4136(2) 0.35025(9) -0.38144(17) 0.0246(4) Uani 1 1 d . .
H22A H 0.4632 0.3197 -0.4192 0.029 Uiso 1 1 calc R U
H22B H 0.4902 0.3784 -0.3451 0.029 Uiso 1 1 calc R U
C23 C 0.2976(3) 0.38425(10) -0.46218(18) 0.0287(5) Uani 1 1 d . .
H23A H 0.2182 0.3562 -0.4946 0.034 Uiso 1 1 calc R U
H23B H 0.2517 0.4157 -0.4240 0.034 Uiso 1 1 calc R U
C24 C 0.3659(3) 0.41301(11) -0.55097(19) 0.0332(5) Uani 1 1 d . .
H24A H 0.2888 0.4348 -0.6000 0.050 Uiso 1 1 calc R U
H24B H 0.4082 0.3818 -0.5907 0.050 Uiso 1 1 calc R U
H24C H 0.4445 0.4409 -0.5192 0.050 Uiso 1 1 calc R U
C25 C 0.4891(2) 0.22608(9) -0.27698(16) 0.0223(4) Uani 1 1 d . .
H25A H 0.5433 0.2414 -0.3322 0.027 Uiso 1 1 calc R U
H25B H 0.5606 0.2030 -0.2243 0.027 Uiso 1 1 calc R U
C26 C 0.3670(2) 0.18404(10) -0.33049(17) 0.0246(4) Uani 1 1 d . .
H26A H 0.2994 0.2058 -0.3877 0.029 Uiso 1 1 calc R U
H26B H 0.3081 0.1703 -0.2769 0.029 Uiso 1 1 calc R U
C27 C 0.4320(2) 0.13005(10) -0.37877(17) 0.0263(4) Uani 1 1 d . .
H27A H 0.3497 0.1067 -0.4213 0.032 Uiso 1 1 calc R U
H27B H 0.4960 0.1444 -0.4287 0.032 Uiso 1 1 calc R U
C28 C 0.5232(3) 0.08875(11) -0.2964(2) 0.0349(5) Uani 1 1 d . .
H28A H 0.5501 0.0526 -0.3323 0.052 Uiso 1 1 calc R U
H28B H 0.4643 0.0776 -0.2422 0.052 Uiso 1 1 calc R U
H28C H 0.6137 0.1095 -0.2617 0.052 Uiso 1 1 calc R U
C29 C 0.5723(2) 0.31137(9) -0.16267(17) 0.0228(4) Uani 1 1 d . .
H29A H 0.6279 0.2839 -0.1084 0.027 Uiso 1 1 calc R U
H29B H 0.6365 0.3199 -0.2158 0.027 Uiso 1 1 calc R U
C30 C 0.5459(2) 0.36969(10) -0.10710(17) 0.0256(4) Uani 1 1 d . .
H30A H 0.4860 0.3619 -0.0510 0.031 Uiso 1 1 calc R U
H30B H 0.4901 0.3979 -0.1599 0.031 Uiso 1 1 calc R U
C31 C 0.6953(3) 0.39746(10) -0.05619(19) 0.0291(5) Uani 1 1 d . .
H31A H 0.7517 0.3686 -0.0051 0.035 Uiso 1 1 calc R U
H31B H 0.7541 0.4056 -0.1129 0.035 Uiso 1 1 calc R U
C32 C 0.6755(3) 0.45560(11) 0.0028(2) 0.0356(5) Uani 1 1 d . .
H32A H 0.7733 0.4725 0.0323 0.053 Uiso 1 1 calc R U
H32B H 0.6215 0.4474 0.0612 0.053 Uiso 1 1 calc R U
H32C H 0.6190 0.4842 -0.0474 0.053 Uiso 1 1 calc R U
C33 C 0.3358(2) 0.25809(10) -0.14115(16) 0.0232(4) Uani 1 1 d . .
H33A H 0.3140 0.2929 -0.0982 0.028 Uiso 1 1 calc R U
H33B H 0.2401 0.2436 -0.1828 0.028 Uiso 1 1 calc R U
C34 C 0.4032(2) 0.20865(10) -0.06461(17) 0.0246(4) Uani 1 1 d . .
H34A H 0.4925 0.2241 -0.0161 0.030 Uiso 1 1 calc R U
H34B H 0.4344 0.1750 -0.1062 0.030 Uiso 1 1 calc R U
C35 C 0.2909(3) 0.18639(11) 0.00163(19) 0.0314(5) Uani 1 1 d . .
H35A H 0.2693 0.2190 0.0495 0.038 Uiso 1 1 calc R U
H35B H 0.1970 0.1760 -0.0472 0.038 Uiso 1 1 calc R U
C36 C 0.3467(3) 0.13214(12) 0.0688(2) 0.0369(5) Uani 1 1 d . .
H36A H 0.2742 0.1211 0.1136 0.055 Uiso 1 1 calc R U
H36B H 0.4421 0.1416 0.1149 0.055 Uiso 1 1 calc R U
H36C H 0.3599 0.0986 0.0215 0.055 Uiso 1 1 calc R U
C56 C -0.2999(3) 0.74051(12) 0.6271(2) 0.0358(5) Uani 1 1 d . .
H56A H -0.3866 0.7335 0.6607 0.054 Uiso 1 1 calc R U
H56B H -0.3331 0.7498 0.5509 0.054 Uiso 1 1 calc R U
H56C H -0.2422 0.7742 0.6625 0.054 Uiso 1 1 calc R U
C55 C -0.2039(2) 0.68497(10) 0.63786(17) 0.0260(4) Uani 1 1 d . .
H55A H -0.2617 0.6515 0.5996 0.031 Uiso 1 1 calc R U
H55B H -0.1774 0.6740 0.7146 0.031 Uiso 1 1 calc R U
N41 N 0.18162(19) 0.63614(7) 0.58086(13) 0.0196(3) Uani 1 1 d . .
C41 C 0.2601(2) 0.69626(9) 0.59135(16) 0.0204(4) Uani 1 1 d . .
H41A H 0.1935 0.7263 0.5499 0.025 Uiso 1 1 calc R U
H41B H 0.3499 0.6932 0.5583 0.025 Uiso 1 1 calc R U
C42 C 0.3066(2) 0.71898(9) 0.70551(17) 0.0233(4) Uani 1 1 d . .
H42A H 0.3971 0.6976 0.7410 0.028 Uiso 1 1 calc R U
H42B H 0.2264 0.7110 0.7466 0.028 Uiso 1 1 calc R U
C43 C 0.3377(3) 0.78627(10) 0.70470(19) 0.0284(5) Uani 1 1 d . .
H43A H 0.4069 0.7945 0.6549 0.034 Uiso 1 1 calc R U
H43B H 0.2436 0.8078 0.6778 0.034 Uiso 1 1 calc R U
C44 C 0.4048(3) 0.80981(12) 0.8155(2) 0.0428(6) Uani 1 1 d . .
H44A H 0.4196 0.8532 0.8118 0.064 Uiso 1 1 calc R U
H44B H 0.5006 0.7902 0.8408 0.064 Uiso 1 1 calc R U
H44C H 0.3373 0.8012 0.8654 0.064 Uiso 1 1 calc R U
C45 C 0.2724(2) 0.58805(9) 0.64754(16) 0.0215(4) Uani 1 1 d . .
H45A H 0.2821 0.5991 0.7241 0.026 Uiso 1 1 calc R U
H45B H 0.2156 0.5501 0.6370 0.026 Uiso 1 1 calc R U
C46 C 0.4267(2) 0.57640(9) 0.62464(17) 0.0242(4) Uani 1 1 d . .
H46A H 0.4878 0.6131 0.6381 0.029 Uiso 1 1 calc R U
H46B H 0.4204 0.5648 0.5486 0.029 Uiso 1 1 calc R U
C47 C 0.4983(2) 0.52590(10) 0.69806(17) 0.0261(4) Uani 1 1 d . .
H47A H 0.4936 0.5361 0.7734 0.031 Uiso 1 1 calc R U
H47B H 0.4408 0.4886 0.6796 0.031 Uiso 1 1 calc R U
C48 C 0.6597(3) 0.51498(12) 0.6886(2) 0.0358(5) Uani 1 1 d . .
H48A H 0.6990 0.4811 0.7342 0.054 Uiso 1 1 calc R U
H48B H 0.7186 0.5509 0.7117 0.054 Uiso 1 1 calc R U
H48C H 0.6654 0.5060 0.6138 0.054 Uiso 1 1 calc R U
C49 C 0.1514(2) 0.62194(9) 0.46069(16) 0.0214(4) Uani 1 1 d . .
H49A H 0.0733 0.6495 0.4247 0.026 Uiso 1 1 calc R U
H49B H 0.2430 0.6305 0.4322 0.026 Uiso 1 1 calc R U
C50 C 0.1029(3) 0.55811(10) 0.42985(17) 0.0273(5) Uani 1 1 d . .
H50A H 0.0146 0.5478 0.4611 0.033 Uiso 1 1 calc R U
H50B H 0.1838 0.5300 0.4591 0.033 Uiso 1 1 calc R U
C51 C 0.0653(3) 0.55188(10) 0.30729(17) 0.0277(4) Uani 1 1 d . .
H51A H 0.1451 0.5709 0.2758 0.033 Uiso 1 1 calc R U
H51B H 0.0631 0.5089 0.2884 0.033 Uiso 1 1 calc R U
C52 C -0.0826(3) 0.57991(11) 0.25787(19) 0.0332(5) Uani 1 1 d . .
H52A H -0.1046 0.5712 0.1808 0.050 Uiso 1 1 calc R U
H52B H -0.0774 0.6233 0.2688 0.050 Uiso 1 1 calc R U
H52C H -0.1614 0.5633 0.2921 0.050 Uiso 1 1 calc R U
C53 C 0.0365(2) 0.63881(9) 0.62376(16) 0.0214(4) Uani 1 1 d . .
H53A H -0.0225 0.6027 0.5986 0.026 Uiso 1 1 calc R U
H53B H 0.0609 0.6368 0.7031 0.026 Uiso 1 1 calc R U
C54 C -0.0608(2) 0.69340(10) 0.59273(16) 0.0228(4) Uani 1 1 d . .
H54A H -0.0846 0.6974 0.5137 0.027 Uiso 1 1 calc R U
H54B H -0.0083 0.7301 0.6229 0.027 Uiso 1 1 calc R U

loop_
_atom_site_aniso_label
_atom_site_aniso_U_11
_atom_site_aniso_U_22
_atom_site_aniso_U_33
_atom_site_aniso_U_23
_atom_site_aniso_U_13
_atom_site_aniso_U_12
S 0.0182(2) 0.0188(2) 0.0181(2) 0.00091(17) 0.00475(15) 0.00091(18)
O11 0.0235(8) 0.0215(7) 0.0240(7) 0.0006(6) 0.0052(5) 0.0020(6)
O12 0.0359(9) 0.0212(7) 0.0212(7) 0.0007(6) 0.0051(6) 0.0033(6)
O13 0.0215(8) 0.0302(8) 0.0346(8) 0.0056(6) 0.0120(6) 0.0037(6)
O14 0.0262(8) 0.0270(7) 0.0269(7) -0.0047(6) 0.0026(6) 0.0021(6)
O1 0.0343(9) 0.0420(9) 0.0204(8) -0.0058(7) 0.0046(6) -0.0022(7)
O2 0.0447(10) 0.0241(8) 0.0300(8) 0.0000(6) 0.0101(7) -0.0100(7)
N1 0.0250(10) 0.0278(10) 0.0315(10) -0.0069(8) 0.0012(7) -0.0004(7)
C2 0.0246(11) 0.0294(11) 0.0279(11) -0.0064(9) 0.0077(8) -0.0024(8)
C3 0.0256(11) 0.0302(11) 0.0253(11) -0.0039(9) 0.0046(8) -0.0033(9)
N4 0.0332(10) 0.0286(9) 0.0202(8) -0.0061(7) 0.0050(7) -0.0035(8)
C5 0.0236(11) 0.0296(11) 0.0224(10) -0.0023(8) 0.0053(7) -0.0094(8)
N6 0.0373(11) 0.0289(9) 0.0198(8) -0.0029(7) 0.0037(7) -0.0009(8)
C7 0.0370(14) 0.0380(13) 0.0288(11) -0.0013(10) 0.0027(9) 0.0020(10)
C8 0.0469(18) 0.0534(17) 0.0556(17) 0.0214(15) -0.0036(13) -0.0056(13)
C9 0.0256(11) 0.0281(11) 0.0269(10) -0.0038(9) 0.0063(8) -0.0030(8)
C10 0.0304(12) 0.0244(11) 0.0304(11) -0.0008(9) 0.0020(9) 0.0013(8)
N11 0.0361(11) 0.0189(8) 0.0274(9) 0.0003(7) 0.0027(7) -0.0053(7)
C12 0.0280(12) 0.0230(10) 0.0274(11) -0.0022(9) 0.0086(8) -0.0025(8)
N13 0.0473(13) 0.0223(9) 0.0336(10) 0.0005(8) 0.0005(9) -0.0095(8)
C14 0.0377(15) 0.0354(13) 0.0409(14) -0.0059(10) 0.0041(10) -0.0015(10)
C15 0.0368(15) 0.0416(14) 0.0530(16) -0.0081(12) 0.0024(11) -0.0057(11)
C16 0.0552(18) 0.0394(14) 0.0448(15) -0.0109(12) -0.0165(13) 0.0084(12)
N21 0.0165(8) 0.0219(8) 0.0254(8) 0.0007(7) 0.0051(6) 0.0017(7)
C21 0.0182(10) 0.0242(10) 0.0278(10) 0.0007(8) 0.0026(7) 0.0027(8)
C22 0.0209(11) 0.0227(10) 0.0295(11) 0.0003(8) 0.0031(8) 0.0007(8)
C23 0.0254(11) 0.0282(11) 0.0314(11) 0.0029(9) 0.0024(8) 0.0034(9)
C24 0.0338(13) 0.0317(12) 0.0336(12) 0.0037(10) 0.0053(9) 0.0048(9)
C25 0.0195(10) 0.0220(10) 0.0262(10) 0.0001(8) 0.0062(7) 0.0032(8)
C26 0.0195(11) 0.0271(11) 0.0268(11) -0.0027(8) 0.0036(8) 0.0021(8)
C27 0.0251(11) 0.0283(11) 0.0258(10) -0.0026(9) 0.0057(8) 0.0009(8)
C28 0.0332(13) 0.0297(11) 0.0411(13) -0.0030(10) 0.0049(10) 0.0080(10)
C29 0.0174(10) 0.0222(10) 0.0280(10) 0.0004(8) 0.0019(7) 0.0006(7)
C30 0.0223(11) 0.0244(10) 0.0292(11) 0.0001(8) 0.0023(8) 0.0018(8)
C31 0.0269(12) 0.0249(10) 0.0341(12) -0.0012(9) 0.0016(8) -0.0008(9)
C32 0.0366(14) 0.0283(12) 0.0403(13) -0.0061(10) 0.0024(10) -0.0047(9)
C33 0.0179(10) 0.0255(9) 0.0274(10) -0.0013(9) 0.0073(7) 0.0002(8)
C34 0.0206(10) 0.0271(10) 0.0264(10) 0.0000(8) 0.0050(7) 0.0008(8)
C35 0.0271(12) 0.0326(12) 0.0371(12) 0.0039(10) 0.0130(9) 0.0016(9)
C36 0.0381(14) 0.0366(13) 0.0375(13) 0.0073(10) 0.0107(10) -0.0043(10)
C56 0.0268(12) 0.0455(15) 0.0361(12) -0.0018(10) 0.0089(9) 0.0079(10)
C55 0.0204(11) 0.0343(11) 0.0239(10) -0.0011(8) 0.0058(7) -0.0015(8)
N41 0.0189(9) 0.0204(8) 0.0201(8) 0.0012(6) 0.0051(6) 0.0000(6)
C41 0.0191(10) 0.0204(9) 0.0226(10) 0.0034(8) 0.0060(7) -0.0004(7)
C42 0.0203(10) 0.0237(10) 0.0257(10) 0.0005(8) 0.0041(7) 0.0008(8)
C43 0.0266(12) 0.0224(10) 0.0357(12) -0.0009(9) 0.0042(8) 0.0037(8)
C44 0.0471(16) 0.0331(13) 0.0457(15) -0.0112(11) 0.0018(11) -0.0010(11)
C45 0.0215(10) 0.0222(9) 0.0210(10) 0.0038(8) 0.0042(7) 0.0016(8)
C46 0.0230(11) 0.0246(10) 0.0256(10) 0.0021(8) 0.0061(8) 0.0011(8)
C47 0.0268(11) 0.0242(10) 0.0272(11) 0.0022(9) 0.0043(8) 0.0014(8)
C48 0.0294(13) 0.0368(12) 0.0407(13) 0.0053(10) 0.0049(9) 0.0102(10)
C49 0.0225(10) 0.0244(10) 0.0182(10) 0.0021(8) 0.0057(7) 0.0018(8)
C50 0.0352(13) 0.0228(10) 0.0233(11) -0.0004(8) 0.0037(8) 0.0015(9)
C51 0.0294(12) 0.0299(11) 0.0244(11) -0.0044(9) 0.0068(8) -0.0004(9)
C52 0.0309(13) 0.0358(13) 0.0316(12) -0.0051(10) 0.0021(9) -0.0014(10)
C53 0.0197(10) 0.0240(10) 0.0218(10) 0.0009(8) 0.0069(7) -0.0019(8)
C54 0.0193(10) 0.0281(10) 0.0212(9) 0.0011(8) 0.0043(7) 0.0023(8)

loop_
_atom_type_symbol
_atom_type_description
_atom_type_scat_dispersion_real
_atom_type_scat_dispersion_imag
_atom_type_scat_source
C C 0.0181 0.0091 'International Tables Vol C Tables 4.2.6.8 and 6.1.1.4'
H H 0.0000 0.0000 'International Tables Vol C Tables 4.2.6.8 and 6.1.1.4'
N N 0.0311 0.0180 'International Tables Vol C Tables 4.2.6.8 and 6.1.1.4'
O O 0.0492 0.0322 'International Tables Vol C Tables 4.2.6.8 and 6.1.1.4'
S S 0.3331 0.5567 'International Tables Vol C Tables 4.2.6.8 and 6.1.1.4'

loop_
_geom_angle_atom_site_label_1
_geom_angle_atom_site_label_2
_geom_angle_atom_site_label_3
_geom_angle
O13 S O11 110.45(9)
O13 S O14 110.24(9)
O11 S O14 109.96(9)
O13 S O12 108.86(9)
O11 S O12 108.79(8)
O14 S O12 108.50(9)
C16 N1 C2 110.87(19)
C16 N1 C9 110.68(19)
C2 N1 C9 110.82(17)
N1 C2 C3 111.73(18)
N1 C2 H2C 109.3
C3 C2 H2C 109.3
N1 C2 H2D 109.3
C3 C2 H2D 109.3
H2C C2 H2D 107.9
N4 C3 C2 113.38(18)
N4 C3 H3C 108.9
C2 C3 H3C 108.9
N4 C3 H3D 108.9
C2 C3 H3D 108.9
H3C C3 H3D 107.7
C5 N4 C3 120.35(17)
C5 N4 H4N 119.8
C3 N4 H4N 119.8
O1 C5 N6 122.5(2)
O1 C5 N4 122.6(2)
N6 C5 N4 114.84(18)
C5 N6 C7 120.93(18)
C5 N6 H6N 119.5
C7 N6 H6N 119.5
N6 C7 C8 114.1(2)
N6 C7 H7A 108.7
C8 C7 H7A 108.7
N6 C7 H7B 108.7
C8 C7 H7B 108.7
H7A C7 H7B 107.6
C7 C8 H8A 109.5
C7 C8 H8B 109.5
H8A C8 H8B 109.5
C7 C8 H8C 109.5
H8A C8 H8C 109.5
H8B C8 H8C 109.5
N1 C9 C10 112.80(18)
N1 C9 H9A 109.0
C10 C9 H9A 109.0
N1 C9 H9B 109.0
C10 C9 H9B 109.0
H9A C9 H9B 107.8
N11 C10 C9 111.90(19)
N11 C10 H10A 109.2
C9 C10 H10A 109.2
N11 C10 H10B 109.2
C9 C10 H10B 109.2
H10A C10 H10B 107.9
C12 N11 C10 119.92(18)
C12 N11 H11N 120.0
C10 N11 H11N 120.0
O2 C12 N13 122.5(2)
O2 C12 N11 121.8(2)
N13 C12 N11 115.64(19)
C12 N13 C14 121.2(2)
C12 N13 H13N 119.4
C14 N13 H13N 119.4
N13 C14 C15 111.5(2)
N13 C14 H14A 109.3
C15 C14 H14A 109.3
N13 C14 H14B 109.3
C15 C14 H14B 109.3
H14A C14 H14B 108.0
C14 C15 H15A 109.5
C14 C15 H15B 109.5
H15A C15 H15B 109.5
C14 C15 H15C 109.5
H15A C15 H15C 109.5
H15B C15 H15C 109.5
N1 C16 H16A 109.5
N1 C16 H16B 109.5
H16A C16 H16B 109.5
N1 C16 H16C 109.5
H16A C16 H16C 109.5
H16B C16 H16C 109.5
C21 N21 C29 111.41(16)
C21 N21 C25 111.13(15)
C29 N21 C25 105.82(15)
C21 N21 C33 105.93(15)
C29 N21 C33 111.75(15)
C25 N21 C33 110.90(16)
C22 C21 N21 115.42(17)
C22 C21 H21A 108.4
N21 C21 H21A 108.4
C22 C21 H21B 108.4
N21 C21 H21B 108.4
H21A C21 H21B 107.5
C21 C22 C23 108.93(17)
C21 C22 H22A 109.9
C23 C22 H22A 109.9
C21 C22 H22B 109.9
C23 C22 H22B 109.9
H22A C22 H22B 108.3
C24 C23 C22 112.01(19)
C24 C23 H23A 109.2
C22 C23 H23A 109.2
C24 C23 H23B 109.2
C22 C23 H23B 109.2
H23A C23 H23B 107.9
C23 C24 H24A 109.5
C23 C24 H24B 109.5
H24A C24 H24B 109.5
C23 C24 H24C 109.5
H24A C24 H24C 109.5
H24B C24 H24C 109.5
C26 C25 N21 114.24(16)
C26 C25 H25A 108.7
N21 C25 H25A 108.7
C26 C25 H25B 108.7
N21 C25 H25B 108.7
H25A C25 H25B 107.6
C25 C26 C27 111.06(17)
C25 C26 H26A 109.4
C27 C26 H26A 109.4
C25 C26 H26B 109.4
C27 C26 H26B 109.4
H26A C26 H26B 108.0
C28 C27 C26 114.20(18)
C28 C27 H27A 108.7
C26 C27 H27A 108.7
C28 C27 H27B 108.7
C26 C27 H27B 108.7
H27A C27 H27B 107.6
C27 C28 H28A 109.5
C27 C28 H28B 109.5
H28A C28 H28B 109.5
C27 C28 H28C 109.5
H28A C28 H28C 109.5
H28B C28 H28C 109.5
C30 C29 N21 115.88(17)
C30 C29 H29A 108.3
N21 C29 H29A 108.3
C30 C29 H29B 108.3
N21 C29 H29B 108.3
H29A C29 H29B 107.4
C29 C30 C31 109.70(18)
C29 C30 H30A 109.7
C31 C30 H30A 109.7
C29 C30 H30B 109.7
C31 C30 H30B 109.7
H30A C30 H30B 108.2
C32 C31 C30 112.0(2)
C32 C31 H31A 109.2
C30 C31 H31A 109.2
C32 C31 H31B 109.2
C30 C31 H31B 109.2
H31A C31 H31B 107.9
C31 C32 H32A 109.5
C31 C32 H32B 109.5
H32A C32 H32B 109.5
C31 C32 H32C 109.5
H32A C32 H32C 109.5
H32B C32 H32C 109.5
C34 C33 N21 114.90(16)
C34 C33 H33A 108.5
N21 C33 H33A 108.5
C34 C33 H33B 108.5
N21 C33 H33B 108.5
H33A C33 H33B 107.5
C33 C34 C35 110.63(17)
C33 C34 H34A 109.5
C35 C34 H34A 109.5
C33 C34 H34B 109.5
C35 C34 H34B 109.5
H34A C34 H34B 108.1
C36 C35 C34 112.3(2)
C36 C35 H35A 109.1
C34 C35 H35A 109.1
C36 C35 H35B 109.1
C34 C35 H35B 109.1
H35A C35 H35B 107.9
C35 C36 H36A 109.5
C35 C36 H36B 109.5
H36A C36 H36B 109.5
C35 C36 H36C 109.5
H36A C36 H36C 109.5
H36B C36 H36C 109.5
C55 C56 H56A 109.5
C55 C56 H56B 109.5
H56A C56 H56B 109.5
C55 C56 H56C 109.5
H56A C56 H56C 109.5
H56B C56 H56C 109.5
C56 C55 C54 112.76(18)
C56 C55 H55A 109.0
C54 C55 H55A 109.0
C56 C55 H55B 109.0
C54 C55 H55B 109.0
H55A C55 H55B 107.8
C45 N41 C41 112.10(15)
C45 N41 C53 104.61(15)
C41 N41 C53 111.29(15)
C45 N41 C49 112.83(15)
C41 N41 C49 105.48(15)
C53 N41 C49 110.67(15)
N41 C41 C42 115.12(16)
N41 C41 H41A 108.5
C42 C41 H41A 108.5
N41 C41 H41B 108.5
C42 C41 H41B 108.5
H41A C41 H41B 107.5
C41 C42 C43 109.99(18)
C41 C42 H42A 109.7
C43 C42 H42A 109.7
C41 C42 H42B 109.7
C43 C42 H42B 109.7
H42A C42 H42B 108.2
C44 C43 C42 112.2(2)
C44 C43 H43A 109.2
C42 C43 H43A 109.2
C44 C43 H43B 109.2
C42 C43 H43B 109.2
H43A C43 H43B 107.9
C43 C44 H44A 109.5
C43 C44 H44B 109.5
H44A C44 H44B 109.5
C43 C44 H44C 109.5
H44A C44 H44C 109.5
H44B C44 H44C 109.5
C46 C45 N41 116.68(16)
C46 C45 H45A 108.1
N41 C45 H45A 108.1
C46 C45 H45B 108.1
N41 C45 H45B 108.1
H45A C45 H45B 107.3
C45 C46 C47 108.64(17)
C45 C46 H46A 110.0
C47 C46 H46A 110.0
C45 C46 H46B 110.0
C47 C46 H46B 110.0
H46A C46 H46B 108.3
C48 C47 C46 112.51(19)
C48 C47 H47A 109.1
C46 C47 H47A 109.1
C48 C47 H47B 109.1
C46 C47 H47B 109.1
H47A C47 H47B 107.8
C47 C48 H48A 109.5
C47 C48 H48B 109.5
H48A C48 H48B 109.5
C47 C48 H48C 109.5
H48A C48 H48C 109.5
H48B C48 H48C 109.5
C50 C49 N41 116.13(16)
C50 C49 H49A 108.3
N41 C49 H49A 108.3
C50 C49 H49B 108.3
N41 C49 H49B 108.3
H49A C49 H49B 107.4
C49 C50 C51 110.21(18)
C49 C50 H50A 109.6
C51 C50 H50A 109.6
C49 C50 H50B 109.6
C51 C50 H50B 109.6
H50A C50 H50B 108.1
C52 C51 C50 113.46(19)
C52 C51 H51A 108.9
C50 C51 H51A 108.9
C52 C51 H51B 108.9
C50 C51 H51B 108.9
H51A C51 H51B 107.7
C51 C52 H52A 109.5
C51 C52 H52B 109.5
H52A C52 H52B 109.5
C51 C52 H52C 109.5
H52A C52 H52C 109.5
H52B C52 H52C 109.5
C54 C53 N41 116.51(17)
C54 C53 H53A 108.2
N41 C53 H53A 108.2
C54 C53 H53B 108.2
N41 C53 H53B 108.2
H53A C53 H53B 107.3
C53 C54 C55 107.75(17)
C53 C54 H54A 110.2
C55 C54 H54A 110.2
C53 C54 H54B 110.2
C55 C54 H54B 110.2
H54A C54 H54B 108.5

loop_
_geom_bond_atom_site_label_1
_geom_bond_atom_site_label_2
_geom_bond_distance
S O13 1.4702(15)
S O11 1.4762(15)
S O14 1.4775(15)
S O12 1.4915(15)
O1 C5 1.239(3)
O2 C12 1.241(3)
N1 C16 1.464(3)
N1 C2 1.465(3)
N1 C9 1.466(3)
C2 C3 1.529(3)
C2 H2C 0.9900
C2 H2D 0.9900
C3 N4 1.448(3)
C3 H3C 0.9900
C3 H3D 0.9900
N4 C5 1.367(3)
N4 H4N 0.8800
C5 N6 1.354(3)
N6 C7 1.451(3)
N6 H6N 0.8800
C7 C8 1.496(4)
C7 H7A 0.9900
C7 H7B 0.9900
C8 H8A 0.9800
C8 H8B 0.9800
C8 H8C 0.9800
C9 C10 1.524(3)
C9 H9A 0.9900
C9 H9B 0.9900
C10 N11 1.446(3)
C10 H10A 0.9900
C10 H10B 0.9900
N11 C12 1.360(3)
N11 H11N 0.8800
C12 N13 1.357(3)
N13 C14 1.444(3)
N13 H13N 0.8800
C14 C15 1.511(4)
C14 H14A 0.9900
C14 H14B 0.9900
C15 H15A 0.9800
C15 H15B 0.9800
C15 H15C 0.9800
C16 H16A 0.9800
C16 H16B 0.9800
C16 H16C 0.9800
N21 C21 1.523(3)
N21 C29 1.523(3)
N21 C25 1.524(3)
N21 C33 1.530(2)
C21 C22 1.520(3)
C21 H21A 0.9900
C21 H21B 0.9900
C22 C23 1.533(3)
C22 H22A 0.9900
C22 H22B 0.9900
C23 C24 1.525(3)
C23 H23A 0.9900
C23 H23B 0.9900
C24 H24A 0.9800
C24 H24B 0.9800
C24 H24C 0.9800
C25 C26 1.520(3)
C25 H25A 0.9900
C25 H25B 0.9900
C26 C27 1.522(3)
C26 H26A 0.9900
C26 H26B 0.9900
C27 C28 1.522(3)
C27 H27A 0.9900
C27 H27B 0.9900
C28 H28A 0.9800
C28 H28B 0.9800
C28 H28C 0.9800
C29 C30 1.521(3)
C29 H29A 0.9900
C29 H29B 0.9900
C30 C31 1.531(3)
C30 H30A 0.9900
C30 H30B 0.9900
C31 C32 1.526(3)
C31 H31A 0.9900
C31 H31B 0.9900
C32 H32A 0.9800
C32 H32B 0.9800
C32 H32C 0.9800
C33 C34 1.524(3)
C33 H33A 0.9900
C33 H33B 0.9900
C34 C35 1.524(3)
C34 H34A 0.9900
C34 H34B 0.9900
C35 C36 1.515(3)
C35 H35A 0.9900
C35 H35B 0.9900
C36 H36A 0.9800
C36 H36B 0.9800
C36 H36C 0.9800
C56 C55 1.512(3)
C56 H56A 0.9800
C56 H56B 0.9800
C56 H56C 0.9800
C55 C54 1.533(3)
C55 H55A 0.9900
C55 H55B 0.9900
N41 C45 1.517(2)
N41 C41 1.517(3)
N41 C53 1.525(3)
N41 C49 1.531(3)
C41 C42 1.519(3)
C41 H41A 0.9900
C41 H41B 0.9900
C42 C43 1.530(3)
C42 H42A 0.9900
C42 H42B 0.9900
C43 C44 1.520(3)
C43 H43A 0.9900
C43 H43B 0.9900
C44 H44A 0.9800
C44 H44B 0.9800
C44 H44C 0.9800
C45 C46 1.515(3)
C45 H45A 0.9900
C45 H45B 0.9900
C46 C47 1.531(3)
C46 H46A 0.9900
C46 H46B 0.9900
C47 C48 1.523(3)
C47 H47A 0.9900
C47 H47B 0.9900
C48 H48A 0.9800
C48 H48B 0.9800
C48 H48C 0.9800
C49 C50 1.523(3)
C49 H49A 0.9900
C49 H49B 0.9900
C50 C51 1.535(3)
C50 H50A 0.9900
C50 H50B 0.9900
C51 C52 1.518(3)
C51 H51A 0.9900
C51 H51B 0.9900
C52 H52A 0.9800
C52 H52B 0.9800
C52 H52C 0.9800
C53 C54 1.519(3)
C53 H53A 0.9900
C53 H53B 0.9900
C54 H54A 0.9900
C54 H54B 0.9900

loop_
_geom_hbond_atom_site_label_D
_geom_hbond_atom_site_label_H
_geom_hbond_atom_site_label_A
_geom_hbond_distance_DH
_geom_hbond_distance_HA
_geom_hbond_distance_DA
_geom_hbond_angle_DHA
_geom_hbond_site_symmetry_A
N4 H4N S 0.88 2.91 3.7340(18) 156.8 .
N4 H4N O11 0.88 2.03 2.826(2) 149.6 .
N6 H6N O12 0.88 1.95 2.799(2) 160.3 .
C9 H9A O2 0.99 2.65 3.177(3) 113.7 .
N11 H11N S 0.88 3.01 3.7710(18) 146.2 2_545
N11 H11N O12 0.88 1.94 2.791(2) 160.9 2_545
N13 H13N S 0.88 2.89 3.690(2) 152.6 2_545
N13 H13N O14 0.88 2.00 2.871(3) 168.0 2_545
C21 H21A O13 0.99 2.45 3.346(3) 150.7 2_545
C25 H25A O14 0.99 2.51 3.372(3) 145.1 2_645
C25 H25B O11 0.99 2.61 3.217(3) 119.6 2_645
C33 H33B O13 0.99 2.51 3.445(3) 157.2 2_545
C42 H42B O1 0.99 2.31 3.266(3) 162.0 1_556
C45 H45B O2 0.99 2.38 3.310(3) 155.8 1_556
C49 H49A S 0.99 2.95 3.669(2) 129.9 .
C49 H49A O13 0.99 2.33 3.271(2) 157.6 .
C50 H50A O2 0.99 2.44 3.156(3) 129.0 1_556
C53 H53A O2 0.99 2.57 3.375(3) 138.2 1_556
C54 H54A O13 0.99 2.53 3.429(2) 151.4 .

loop_
_geom_torsion_atom_site_label_1
_geom_torsion_atom_site_label_2
_geom_torsion_atom_site_label_3
_geom_torsion_atom_site_label_4
_geom_torsion
C16 N1 C2 C3 76.6(3)
C9 N1 C2 C3 -160.12(18)
N1 C2 C3 N4 178.65(18)
C2 C3 N4 C5 -73.7(2)
C3 N4 C5 O1 -4.9(3)
C3 N4 C5 N6 176.77(19)
O1 C5 N6 C7 8.7(3)
N4 C5 N6 C7 -172.9(2)
C5 N6 C7 C8 -84.6(3)
C16 N1 C9 C10 -66.6(3)
C2 N1 C9 C10 170.00(18)
N1 C9 C10 N11 -168.28(18)
C9 C10 N11 C12 79.2(3)
C10 N11 C12 O2 -6.0(3)
C10 N11 C12 N13 176.1(2)
O2 C12 N13 C14 2.3(4)
N11 C12 N13 C14 -179.8(2)
C12 N13 C14 C15 78.0(3)
C29 N21 C21 C22 54.2(2)
C25 N21 C21 C22 -63.6(2)
C33 N21 C21 C22 175.90(17)
N21 C21 C22 C23 173.87(17)
C21 C22 C23 C24 -177.01(19)
C21 N21 C25 C26 -64.7(2)
C29 N21 C25 C26 174.22(16)
C33 N21 C25 C26 52.9(2)
N21 C25 C26 C27 -175.94(17)
C25 C26 C27 C28 66.2(2)
C21 N21 C29 C30 53.9(2)
C25 N21 C29 C30 174.84(17)
C33 N21 C29 C30 -64.3(2)
N21 C29 C30 C31 -178.50(17)
C29 C30 C31 C32 -178.86(19)
C21 N21 C33 C34 170.88(17)
C29 N21 C33 C34 -67.6(2)
C25 N21 C33 C34 50.2(2)
N21 C33 C34 C35 -173.84(17)
C33 C34 C35 C36 172.95(19)
C45 N41 C41 C42 -54.9(2)
C53 N41 C41 C42 61.9(2)
C49 N41 C41 C42 -178.03(17)
N41 C41 C42 C43 -162.03(17)
C41 C42 C43 C44 -172.2(2)
C41 N41 C45 C46 -57.7(2)
C53 N41 C45 C46 -178.38(17)
C49 N41 C45 C46 61.3(2)
N41 C45 C46 C47 -178.88(17)
C45 C46 C47 C48 -174.47(19)
C45 N41 C49 C50 44.8(2)
C41 N41 C49 C50 167.49(17)
C53 N41 C49 C50 -72.0(2)
N41 C49 C50 C51 175.63(17)
C49 C50 C51 C52 -75.1(2)
C45 N41 C53 C54 164.79(17)
C41 N41 C53 C54 43.5(2)
C49 N41 C53 C54 -73.4(2)
N41 C53 C54 C55 176.42(16)
C56 C55 C54 C53 171.19(18)
